data_4022617
loop_
_publ_author_name
'Ali Asadi'
'Brian O. Patrick'
'David M. Perrin'

_publ_section_title
;
 Janus-AT Bases: Synthesis, Self-Assembly, and Solid State Structures
;
_journal_name_full 'Journal of Organic Chemistry'
_journal_page_first 466
_journal_page_last 475
_journal_paper_doi 10.1021/jo061840k
_journal_volume 72
_journal_year 2007
_chemical_formula_sum 'C15 H24 N6 O6'
_chemical_formula_weight 384.40
_chemical_name_systematic
;
 ?
;
_space_group_IT_number 2
_symmetry_cell_setting triclinic
_symmetry_space_group_name_Hall '-P 1'
_symmetry_space_group_name_H-M 'P -1'
_atom_sites_solution_hydrogens geom
_atom_sites_solution_primary direct
_atom_sites_solution_secondary difmap
_audit_creation_method SHELXL-97
_cell_angle_alpha 84.087(7)
_cell_angle_beta 79.926(7)
_cell_angle_gamma 88.509(6)
_cell_formula_units_Z 2
_cell_length_a 6.3387(7)
_cell_length_b 9.7240(10)
_cell_length_c 15.889(2)
_cell_measurement_reflns_used 3595
_cell_measurement_temperature 173(2)
_cell_measurement_theta_max 24.68
_cell_measurement_theta_min 2.37
_cell_volume 959.10(19)
_computing_structure_refinement 'SHELXL-97 (Sheldrick, 1997)'
_diffrn_ambient_temperature 173(2)
_diffrn_measured_fraction_theta_full 0.953
_diffrn_measured_fraction_theta_max 0.953
_diffrn_measurement_device_type 'Bruker X8 APEX'
_diffrn_measurement_method 'area detector'
_diffrn_radiation_monochromator graphite
_diffrn_radiation_source 'fine-focus sealed tube'
_diffrn_radiation_type MoK\a
_diffrn_radiation_wavelength 0.71073
_diffrn_reflns_av_R_equivalents 0.0680
_diffrn_reflns_av_sigmaI/netI 0.0419
_diffrn_reflns_limit_h_max 7
_diffrn_reflns_limit_h_min -7
_diffrn_reflns_limit_k_max 11
_diffrn_reflns_limit_k_min -11
_diffrn_reflns_limit_l_max 19
_diffrn_reflns_limit_l_min -19
_diffrn_reflns_number 12078
_diffrn_reflns_theta_full 25.26
_diffrn_reflns_theta_max 25.26
_diffrn_reflns_theta_min 2.11
_exptl_absorpt_coefficient_mu 0.104
_exptl_absorpt_correction_T_max 0.995
_exptl_absorpt_correction_T_min 0.554
_exptl_absorpt_correction_type multi-scan
_exptl_crystal_colour colourless
_exptl_crystal_density_diffrn 1.331
_exptl_crystal_density_method 'not measured'
_exptl_crystal_description plate
_exptl_crystal_F_000 408
_exptl_crystal_size_max 0.30
_exptl_crystal_size_mid 0.15
_exptl_crystal_size_min 0.05
_refine_diff_density_max 0.327
_refine_diff_density_min -0.344
_refine_diff_density_rms 0.064
_refine_ls_extinction_method none
_refine_ls_goodness_of_fit_ref 1.084
_refine_ls_hydrogen_treatment mixed
_refine_ls_matrix_type full
_refine_ls_number_parameters 274
_refine_ls_number_reflns 12078
_refine_ls_number_restraints 0
_refine_ls_restrained_S_all 1.084
_refine_ls_R_factor_all 0.1016
_refine_ls_R_factor_gt 0.0664
_refine_ls_shift/su_max 0.001
_refine_ls_shift/su_mean 0.000
_refine_ls_structure_factor_coef Fsqd
_refine_ls_weighting_details 'calc w=1/[\s^2^(Fo^2^)+(0.1371P)^2^+0.2277P] where P=(Fo^2^+2Fc^2^)/3'
_refine_ls_weighting_scheme calc
_refine_ls_wR_factor_gt 0.2038
_refine_ls_wR_factor_ref 0.2326
_reflns_number_gt 8116
_reflns_number_total 12078
_reflns_threshold_expression >2sigma(I)
_cod_data_source_file jo061840ksi20060905_070950.cif
_cod_data_source_block hklf4_1
_cod_database_code 4022617

loop_
_symmetry_equiv_pos_as_xyz
'x, y, z'
'-x, -y, -z'

loop_
_atom_site_label
_atom_site_type_symbol
_atom_site_fract_x
_atom_site_fract_y
_atom_site_fract_z
_atom_site_U_iso_or_equiv
_atom_site_adp_type
_atom_site_occupancy
_atom_site_symmetry_multiplicity
_atom_site_calc_flag
_atom_site_refinement_flags
C1 C 0.3232(3) -0.05310(19) 0.39247(14) 0.0274(5) Uani 1 1 d .
C2 C 0.3221(2) 0.19529(18) 0.39607(13) 0.0231(4) Uani 1 1 d .
C3 C 0.3214(3) 0.43137(19) 0.39159(13) 0.0264(5) Uani 1 1 d .
C4 C 0.2253(3) 0.30146(19) 0.52854(13) 0.0254(5) Uani 1 1 d .
C5 C 0.2568(2) 0.17868(18) 0.48562(12) 0.0231(4) Uani 1 1 d .
C6 C 0.2245(3) 0.0447(2) 0.53172(14) 0.0265(5) Uani 1 1 d .
C7 C 0.4338(3) 0.0939(2) 0.25704(14) 0.0318(5) Uani 1 1 d .
H7A H 0.4998 0.0056 0.2394 0.038 Uiso 1 1 calc R
H7B H 0.5452 0.1661 0.2422 0.038 Uiso 1 1 calc R
C8 C 0.2525(3) 0.1322(2) 0.20759(15) 0.0397(6) Uani 1 1 d .
H8A H 0.2031 0.2275 0.2176 0.048 Uiso 1 1 calc R
H8B H 0.1307 0.0693 0.2298 0.048 Uiso 1 1 calc R
C9 C 0.3186(3) 0.1238(3) 0.11110(15) 0.0422(6) Uani 1 1 d .
H9A H 0.4509 0.1778 0.0901 0.051 Uiso 1 1 calc R
H9B H 0.3511 0.0263 0.1005 0.051 Uiso 1 1 calc R
C10 C 0.1452(4) 0.1784(3) 0.06082(16) 0.0505(7) Uani 1 1 d .
H10A H 0.0105 0.1291 0.0858 0.061 Uiso 1 1 calc R
H10B H 0.1205 0.2774 0.0691 0.061 Uiso 1 1 calc R
C11 C 0.1910(4) 0.1647(3) -0.03496(16) 0.0505(7) Uani 1 1 d .
H11A H 0.2122 0.0657 -0.0440 0.061 Uiso 1 1 calc R
H11B H 0.3260 0.2133 -0.0606 0.061 Uiso 1 1 calc R
C12 C 0.0121(4) 0.2236(3) -0.08109(17) 0.0598(7) Uani 1 1 d .
H12A H -0.0120 0.3217 -0.0703 0.072 Uiso 1 1 calc R
H12B H -0.1217 0.1730 -0.0565 0.072 Uiso 1 1 calc R
C13 C 0.0587(5) 0.2145(3) -0.17809(17) 0.0699(8) Uani 1 1 d .
H13A H 0.1886 0.2666 -0.2033 0.105 Uiso 1 1 calc R
H13B H -0.0624 0.2536 -0.2036 0.105 Uiso 1 1 calc R
H13C H 0.0797 0.1175 -0.1894 0.105 Uiso 1 1 calc R
C14 C -0.1743(3) 0.3418(2) 0.36153(14) 0.0288(5) Uani 1 1 d .
H14 H -0.1633 0.2565 0.3367 0.035 Uiso 1 1 calc R
C15 C -0.3775(5) 0.4740(3) 0.1258(2) 0.0671(8) Uani 1 1 d .
H15 H -0.3926 0.4591 0.0690 0.081 Uiso 1 1 calc R
N1 N 0.3595(2) 0.07942(15) 0.35103(10) 0.0258(4) Uani 1 1 d .
N2 N 0.3544(2) 0.31698(16) 0.34890(11) 0.0280(4) Uani 1 1 d .
N3 N 0.2610(2) 0.42464(16) 0.47937(11) 0.0264(4) Uani 1 1 d .
N4 N 0.2608(2) -0.06409(17) 0.48029(11) 0.0259(4) Uani 1 1 d .
N5 N 0.3495(3) 0.55316(19) 0.34706(14) 0.0332(4) Uani 1 1 d .
N6 N 0.1631(3) 0.3015(2) 0.61188(13) 0.0332(4) Uani 1 1 d .
O1 O 0.3484(2) -0.15594(14) 0.35251(9) 0.0370(4) Uani 1 1 d .
O2 O 0.1685(2) 0.01859(14) 0.61054(10) 0.0331(4) Uani 1 1 d .
O3 O -0.20393(19) 0.33540(13) 0.44282(9) 0.0313(4) Uani 1 1 d .
O4 O -0.1581(2) 0.44955(14) 0.31104(9) 0.0352(4) Uani 1 1 d .
O5 O -0.2119(3) 0.4143(2) 0.15456(14) 0.0742(7) Uani 1 1 d .
O6 O -0.5105(3) 0.5447(2) 0.16339(13) 0.0651(5) Uani 1 1 d .
H4N H 0.246(3) -0.156(3) 0.5105(15) 0.049(6) Uiso 1 1 d .
H5A H 0.397(3) 0.556(2) 0.2874(18) 0.044(7) Uiso 1 1 d .
H5B H 0.331(4) 0.629(3) 0.3733(19) 0.073(9) Uiso 1 1 d .
H6B H 0.143(3) 0.223(2) 0.6442(13) 0.025(5) Uiso 1 1 d .
H6A H 0.155(3) 0.381(3) 0.6368(15) 0.045(7) Uiso 1 1 d .
H5O H -0.209(5) 0.425(4) 0.214(3) 0.109(13) Uiso 1 1 d .
H3O H 0.249(3) 0.498(3) 0.5098(15) 0.047(7) Uiso 1 1 d .

loop_
_atom_site_aniso_label
_atom_site_aniso_U_11
_atom_site_aniso_U_22
_atom_site_aniso_U_33
_atom_site_aniso_U_23
_atom_site_aniso_U_13
_atom_site_aniso_U_12
C1 0.0211(9) 0.0211(11) 0.0412(14) -0.0041(10) -0.0087(8) -0.0005(7)
C2 0.0163(8) 0.0189(10) 0.0364(13) -0.0075(9) -0.0082(8) 0.0005(7)
C3 0.0195(9) 0.0229(11) 0.0387(13) -0.0084(9) -0.0071(8) 0.0007(7)
C4 0.0192(8) 0.0234(11) 0.0357(13) -0.0069(9) -0.0081(8) -0.0004(7)
C5 0.0192(8) 0.0191(10) 0.0334(12) -0.0064(9) -0.0086(8) 0.0001(7)
C6 0.0198(9) 0.0260(11) 0.0364(14) -0.0069(10) -0.0099(8) 0.0005(7)
C7 0.0345(10) 0.0225(11) 0.0384(14) -0.0124(10) -0.0010(9) 0.0012(8)
C8 0.0394(11) 0.0405(14) 0.0404(16) -0.0110(12) -0.0056(10) -0.0007(9)
C9 0.0493(13) 0.0407(14) 0.0367(15) -0.0105(12) -0.0041(10) -0.0007(10)
C10 0.0541(14) 0.0583(18) 0.0402(17) -0.0096(14) -0.0093(11) 0.0034(11)
C11 0.0651(15) 0.0466(17) 0.0404(17) -0.0071(13) -0.0084(12) -0.0040(12)
C12 0.0750(17) 0.0631(19) 0.0431(16) -0.0014(14) -0.0166(13) -0.0042(14)
C13 0.095(2) 0.076(2) 0.0433(18) -0.0022(15) -0.0235(15) -0.0133(16)
C14 0.0242(9) 0.0227(11) 0.0419(15) -0.0117(10) -0.0080(9) 0.0027(8)
C15 0.098(2) 0.058(2) 0.049(2) -0.0100(17) -0.0209(16) -0.0013(17)
N1 0.0269(8) 0.0180(8) 0.0337(11) -0.0080(8) -0.0057(7) 0.0003(6)
N2 0.0248(8) 0.0214(9) 0.0391(11) -0.0079(8) -0.0066(7) 0.0006(6)
N3 0.0263(8) 0.0185(9) 0.0368(11) -0.0104(8) -0.0078(7) 0.0007(6)
N4 0.0256(8) 0.0188(9) 0.0344(11) -0.0035(8) -0.0078(7) -0.0004(6)
N5 0.0390(9) 0.0220(10) 0.0377(13) -0.0057(9) -0.0030(8) 0.0005(7)
N6 0.0434(10) 0.0217(11) 0.0358(12) -0.0077(10) -0.0075(8) -0.0002(8)
O1 0.0449(8) 0.0224(8) 0.0456(10) -0.0128(7) -0.0076(7) 0.0004(6)
O2 0.0373(7) 0.0260(8) 0.0371(10) -0.0041(7) -0.0090(6) -0.0016(6)
O3 0.0370(7) 0.0230(8) 0.0362(10) -0.0080(7) -0.0098(6) 0.0011(6)
O4 0.0405(8) 0.0264(8) 0.0392(9) -0.0067(7) -0.0064(6) -0.0002(6)
O5 0.1018(16) 0.0747(15) 0.0517(15) -0.0281(12) -0.0202(12) 0.0296(12)
O6 0.0719(12) 0.0689(13) 0.0535(13) -0.0002(11) -0.0123(9) 0.0033(10)

loop_
_atom_type_symbol
_atom_type_description
_atom_type_scat_dispersion_real
_atom_type_scat_dispersion_imag
_atom_type_scat_source
C C 0.0033 0.0016 'International Tables Vol C Tables 4.2.6.8 and 6.1.1.4'
H H 0.0000 0.0000 'International Tables Vol C Tables 4.2.6.8 and 6.1.1.4'
N N 0.0061 0.0033 'International Tables Vol C Tables 4.2.6.8 and 6.1.1.4'
O O 0.0106 0.0060 'International Tables Vol C Tables 4.2.6.8 and 6.1.1.4'

loop_
_geom_angle_atom_site_label_1
_geom_angle_atom_site_label_2
_geom_angle_atom_site_label_3
_geom_angle
O1 C1 N4 121.54(18)
O1 C1 N1 121.51(19)
N4 C1 N1 116.94(17)
N2 C2 N1 115.71(17)
N2 C2 C5 124.63(16)
N1 C2 C5 119.66(17)
N5 C3 N2 118.41(19)
N5 C3 N3 119.07(18)
N2 C3 N3 122.52(18)
N6 C4 N3 118.92(18)
N6 C4 C5 123.67(18)
N3 C4 C5 117.41(18)
C2 C5 C4 117.08(17)
C2 C5 C6 121.40(17)
C4 C5 C6 121.52(18)
O2 C6 N4 119.15(17)
O2 C6 C5 126.54(18)
N4 C6 C5 114.31(18)
N1 C7 C8 112.27(15)
N1 C7 H7A 109.1
C8 C7 H7A 109.1
N1 C7 H7B 109.1
C8 C7 H7B 109.1
H7A C7 H7B 107.9
C7 C8 C9 112.74(16)
C7 C8 H8A 109.0
C9 C8 H8A 109.0
C7 C8 H8B 109.0
C9 C8 H8B 109.0
H8A C8 H8B 107.8
C10 C9 C8 112.45(18)
C10 C9 H9A 109.1
C8 C9 H9A 109.1
C10 C9 H9B 109.1
C8 C9 H9B 109.1
H9A C9 H9B 107.8
C11 C10 C9 116.00(19)
C11 C10 H10A 108.3
C9 C10 H10A 108.3
C11 C10 H10B 108.3
C9 C10 H10B 108.3
H10A C10 H10B 107.4
C10 C11 C12 113.0(2)
C10 C11 H11A 109.0
C12 C11 H11A 109.0
C10 C11 H11B 109.0
C12 C11 H11B 109.0
H11A C11 H11B 107.8
C11 C12 C13 113.7(2)
C11 C12 H12A 108.8
C13 C12 H12A 108.8
C11 C12 H12B 108.8
C13 C12 H12B 108.8
H12A C12 H12B 107.7
C12 C13 H13A 109.5
C12 C13 H13B 109.5
H13A C13 H13B 109.5
C12 C13 H13C 109.5
H13A C13 H13C 109.5
H13B C13 H13C 109.5
O4 C14 O3 126.12(18)
O4 C14 H14 116.9
O3 C14 H14 116.9
O6 C15 O5 127.0(3)
O6 C15 H15 116.5
O5 C15 H15 116.5
C2 N1 C1 121.15(16)
C2 N1 C7 120.76(16)
C1 N1 C7 118.07(16)
C2 N2 C3 116.74(17)
C4 N3 C3 121.61(16)
C4 N3 H3O 113.8(16)
C3 N3 H3O 124.5(16)
C1 N4 C6 126.45(17)
C1 N4 H4N 117.8(14)
C6 N4 H4N 115.7(14)
C3 N5 H5A 118.3(15)
C3 N5 H5B 120.3(19)
H5A N5 H5B 121(3)
C4 N6 H6B 119.6(13)
C4 N6 H6A 120.8(15)
H6B N6 H6A 119(2)
C15 O5 H5O 114(2)

loop_
_geom_bond_atom_site_label_1
_geom_bond_atom_site_label_2
_geom_bond_distance
C1 O1 1.231(2)
C1 N4 1.376(3)
C1 N1 1.391(2)
C2 N2 1.334(2)
C2 N1 1.389(2)
C2 C5 1.404(3)
C3 N5 1.315(3)
C3 N2 1.355(2)
C3 N3 1.375(3)
C4 N6 1.314(3)
C4 N3 1.362(2)
C4 C5 1.428(3)
C5 C6 1.429(3)
C6 O2 1.242(2)
C6 N4 1.392(2)
C7 N1 1.478(3)
C7 C8 1.520(3)
C7 H7A 0.9900
C7 H7B 0.9900
C8 C9 1.527(3)
C8 H8A 0.9900
C8 H8B 0.9900
C9 C10 1.523(3)
C9 H9A 0.9900
C9 H9B 0.9900
C10 C11 1.518(3)
C10 H10A 0.9900
C10 H10B 0.9900
C11 C12 1.524(3)
C11 H11A 0.9900
C11 H11B 0.9900
C12 C13 1.529(4)
C12 H12A 0.9900
C12 H12B 0.9900
C13 H13A 0.9800
C13 H13B 0.9800
C13 H13C 0.9800
C14 O4 1.247(2)
C14 O3 1.267(2)
C14 H14 0.9500
C15 O6 1.191(3)
C15 O5 1.315(3)
C15 H15 0.9500
N3 H3O 0.90(3)
N4 H4N 0.97(3)
N5 H5A 0.94(3)
N5 H5B 0.88(3)
N6 H6B 0.88(2)
N6 H6A 0.90(3)
O5 H5O 0.96(4)

loop_
_geom_torsion_atom_site_label_1
_geom_torsion_atom_site_label_2
_geom_torsion_atom_site_label_3
_geom_torsion_atom_site_label_4
_geom_torsion
N2 C2 C5 C4 -0.7(2)
N1 C2 C5 C4 178.69(14)
N2 C2 C5 C6 179.68(15)
N1 C2 C5 C6 -0.9(2)
N6 C4 C5 C2 179.57(15)
N3 C4 C5 C2 0.0(2)
N6 C4 C5 C6 -0.8(2)
N3 C4 C5 C6 179.65(14)
C2 C5 C6 O2 179.47(15)
C4 C5 C6 O2 -0.1(3)
C2 C5 C6 N4 -0.7(2)
C4 C5 C6 N4 179.68(14)
N1 C7 C8 C9 -170.33(18)
C7 C8 C9 C10 -173.2(2)
C8 C9 C10 C11 -175.9(2)
C9 C10 C11 C12 -179.1(2)
C10 C11 C12 C13 178.3(2)
N2 C2 N1 C1 -177.36(14)
C5 C2 N1 C1 3.2(2)
N2 C2 N1 C7 1.0(2)
C5 C2 N1 C7 -178.42(14)
O1 C1 N1 C2 177.27(15)
N4 C1 N1 C2 -3.6(2)
O1 C1 N1 C7 -1.1(2)
N4 C1 N1 C7 177.96(14)
C8 C7 N1 C2 -78.7(2)
C8 C7 N1 C1 99.68(19)
N1 C2 N2 C3 -179.23(13)
C5 C2 N2 C3 0.2(2)
N5 C3 N2 C2 -179.31(15)
N3 C3 N2 C2 1.0(2)
N6 C4 N3 C3 -178.45(15)
C5 C4 N3 C3 1.1(2)
N5 C3 N3 C4 178.61(15)
N2 C3 N3 C4 -1.7(2)
O1 C1 N4 C6 -178.95(15)
N1 C1 N4 C6 1.9(2)
O2 C6 N4 C1 -179.98(15)
C5 C6 N4 C1 0.2(2)

loop_
_cod_related_entry_id
_cod_related_entry_database
_cod_related_entry_code
1 ChemSpider 21154089
